data_7219394
loop_
_publ_author_name
'Ponniah S, Joseph'
'Barik, Subrat Kumar'
'Borthakur, Rosmita'
'Thakur, Arunabha'
'Garai, Bikash'
'Jana, Sourita'
'Ghosh, Sundargopal'

_publ_section_title
;
 Unprecedented ferrocene-quinoline conjugates: facile proton conduction
 via 1D helical water chains and selective chemosensor for Zn(II) ion in
 water
;
_journal_name_full 'RSC Adv.'
_journal_paper_doi 10.1039/C4RA13877E
_journal_year 2015
_chemical_formula_moiety 'C34 H28 Fe N6 O4, 2(C H4 O)'
_chemical_formula_sum 'C36 H36 Fe N6 O6'
_chemical_formula_weight 704.56
_chemical_name_systematic
;
 ?
;
_space_group_crystal_system triclinic
_space_group_IT_number 2
_space_group_name_Hall '-P 1'
_space_group_name_H-M_alt 'P -1'
_symmetry_space_group_name_Hall '-P 1'
_symmetry_space_group_name_H-M 'P -1'
_atom_sites_solution_hydrogens mixed
_audit_creation_method SHELXL-2014
_audit_update_record
;
2014-08-08 deposited with the CCDC.
2015-01-23 downloaded from the CCDC.
;
_cell_angle_alpha 101.1842(17)
_cell_angle_beta 104.9276(17)
_cell_angle_gamma 94.4000(18)
_cell_formula_units_Z 2
_cell_length_a 10.6299(4)
_cell_length_b 11.4199(4)
_cell_length_c 14.0961(5)
_cell_measurement_reflns_used 3902
_cell_measurement_temperature 296(2)
_cell_measurement_theta_max 24.5
_cell_measurement_theta_min 2.75
_cell_volume 1607.46(10)
_computing_cell_refinement 'Bruker SAINT'
_computing_data_collection 'Bruker APEX2'
_computing_data_reduction 'Bruker SAINT'
_computing_molecular_graphics 'Bruker SHELXTL'
_computing_publication_material 'Bruker SHELXTL'
_computing_structure_refinement 'SHELXL-2014 (Sheldrick, 2014)'
_computing_structure_solution 'SHELXS-97 (Sheldrick 2008)'
_diffrn_ambient_temperature 296(2)
_diffrn_measured_fraction_theta_full 0.972
_diffrn_measured_fraction_theta_max 0.999
_diffrn_measurement_device_type 'Bruker APEXII area detetor'
_diffrn_measurement_method 'phi and omega scans'
_diffrn_radiation_type MoK\a
_diffrn_radiation_wavelength 0.71073
_diffrn_reflns_av_R_equivalents 0.0484
_diffrn_reflns_av_unetI/netI 0.0513
_diffrn_reflns_Laue_measured_fraction_full 0.972
_diffrn_reflns_Laue_measured_fraction_max 0.999
_diffrn_reflns_limit_h_max 12
_diffrn_reflns_limit_h_min -12
_diffrn_reflns_limit_k_max 13
_diffrn_reflns_limit_k_min -13
_diffrn_reflns_limit_l_max 16
_diffrn_reflns_limit_l_min -16
_diffrn_reflns_number 23640
_diffrn_reflns_point_group_measured_fraction_full 0.972
_diffrn_reflns_point_group_measured_fraction_max 0.999
_diffrn_reflns_theta_full 25.242
_diffrn_reflns_theta_max 24.998
_diffrn_reflns_theta_min 1.834
_exptl_absorpt_coefficient_mu 0.527
_exptl_absorpt_correction_T_max 0.949
_exptl_absorpt_correction_T_min 0.879
_exptl_absorpt_correction_type multi-scan
_exptl_absorpt_process_details 'SADABS (Bruker,2012)'
_exptl_crystal_colour yellow
_exptl_crystal_density_diffrn 1.456
_exptl_crystal_description Block
_exptl_crystal_F_000 736
_exptl_crystal_size_max 0.250
_exptl_crystal_size_mid 0.160
_exptl_crystal_size_min 0.100
_refine_diff_density_max 0.331
_refine_diff_density_min -0.260
_refine_diff_density_rms 0.052
_refine_ls_extinction_method none
_refine_ls_goodness_of_fit_ref 1.026
_refine_ls_hydrogen_treatment mixed
_refine_ls_matrix_type full
_refine_ls_number_parameters 460
_refine_ls_number_reflns 5658
_refine_ls_number_restraints 0
_refine_ls_restrained_S_all 1.026
_refine_ls_R_factor_all 0.0645
_refine_ls_R_factor_gt 0.0408
_refine_ls_shift/su_max 0.009
_refine_ls_shift/su_mean 0.000
_refine_ls_structure_factor_coef Fsqd
_refine_ls_weighting_details 'w=1/[\s^2^(Fo^2^)+(0.0364P)^2^+0.4266P] where P=(Fo^2^+2Fc^2^)/3'
_refine_ls_weighting_scheme calc
_refine_ls_wR_factor_gt 0.0818
_refine_ls_wR_factor_ref 0.0912
_reflns_Friedel_coverage 0.000
_reflns_number_gt 4239
_reflns_number_total 5658
_reflns_threshold_expression 'I > 2\s(I)'
_cod_data_source_file c4ra13877e2.cif
_cod_data_source_block ferro
_cod_database_code 7219394
_shelx_space_group_comment
;
The symmetry employed for this shelxl refinement is uniquely defined
by the following loop, which should always be used as a source of
symmetry information in preference to the above space-group names.
They are only intended as comments.
;
_shelx_estimated_absorpt_t_min 0.879
_shelx_estimated_absorpt_t_max 0.949
_shelxl_version_number 2014-3

loop_
_space_group_symop_operation_xyz
'x, y, z'
'-x, -y, -z'

loop_
_atom_site_label
_atom_site_type_symbol
_atom_site_fract_x
_atom_site_fract_y
_atom_site_fract_z
_atom_site_U_iso_or_equiv
_atom_site_adp_type
_atom_site_occupancy
_atom_site_site_symmetry_order
_atom_site_calc_flag
_atom_site_refinement_flags_posn
_atom_site_refinement_flags_adp
C1 C 0.4605(3) -0.1390(3) 0.08025(19) 0.0375(7) Uani 1 1 d . .
H1 H 0.3796 -0.1874 0.0588 0.045 Uiso 1 1 calc R U
C2 C 0.5822(3) -0.1768(3) 0.0731(2) 0.0481(8) Uani 1 1 d . .
H2 H 0.5945 -0.2543 0.0451 0.058 Uiso 1 1 calc R U
C3 C 0.6815(3) -0.0777(3) 0.1156(2) 0.0500(8) Uani 1 1 d . .
H3 H 0.7706 -0.0783 0.1210 0.060 Uiso 1 1 calc R U
C4 C 0.6218(3) 0.0219(3) 0.1481(2) 0.0412(7) Uani 1 1 d . .
H4 H 0.6652 0.0991 0.1791 0.049 Uiso 1 1 calc R U
C5 C 0.4838(2) -0.0140(2) 0.12590(18) 0.0310(6) Uani 1 1 d . .
C6 C 0.3873(3) 0.0642(2) 0.14296(18) 0.0315(6) Uani 1 1 d . .
H6 H 0.4145 0.1456 0.1720 0.038 Uiso 1 1 calc R U
C7 C 0.0562(2) 0.0739(2) 0.11995(17) 0.0259(6) Uani 1 1 d . .
C8 C -0.0369(2) 0.1664(2) 0.11351(18) 0.0266(6) Uani 1 1 d . .
H8A H -0.1043 0.1425 0.0497 0.032 Uiso 1 1 calc R U
H8B H -0.0796 0.1686 0.1668 0.032 Uiso 1 1 calc R U
C9 C -0.0524(2) 0.3728(2) 0.11974(16) 0.0245(6) Uani 1 1 d . .
C10 C 0.0102(2) 0.4897(2) 0.12263(16) 0.0255(6) Uani 1 1 d . .
C11 C 0.1936(3) 0.6128(2) 0.12800(18) 0.0359(7) Uani 1 1 d . .
H11 H 0.2814 0.6225 0.1281 0.043 Uiso 1 1 calc R U
C12 C 0.1292(3) 0.7147(2) 0.13172(19) 0.0420(7) Uani 1 1 d . .
H12 H 0.1734 0.7899 0.1360 0.050 Uiso 1 1 calc R U
C13 C 0.0017(3) 0.7014(2) 0.12901(19) 0.0430(8) Uani 1 1 d . .
H13 H -0.0436 0.7679 0.1309 0.052 Uiso 1 1 calc R U
C14 C -0.0639(3) 0.5871(2) 0.12331(18) 0.0323(6) Uani 1 1 d . .
C15 C -0.1976(3) 0.5670(3) 0.1179(2) 0.0448(8) Uani 1 1 d . .
H15 H -0.2470 0.6308 0.1178 0.054 Uiso 1 1 calc R U
C16 C -0.2551(3) 0.4550(3) 0.1129(2) 0.0447(8) Uani 1 1 d . .
H16 H -0.3442 0.4427 0.1084 0.054 Uiso 1 1 calc R U
C17 C -0.1824(2) 0.3569(2) 0.11434(18) 0.0336(6) Uani 1 1 d . .
H17 H -0.2235 0.2809 0.1116 0.040 Uiso 1 1 calc R U
C18 C 0.5057(3) -0.2109(2) 0.30048(18) 0.0316(6) Uani 1 1 d . .
H18 H 0.4244 -0.2587 0.2768 0.038 Uiso 1 1 calc R U
C19 C 0.6275(3) -0.2486(2) 0.2936(2) 0.0371(7) Uani 1 1 d . .
H19 H 0.6399 -0.3256 0.2645 0.045 Uiso 1 1 calc R U
C20 C 0.7266(3) -0.1500(3) 0.3383(2) 0.0387(7) Uani 1 1 d . .
H20 H 0.8157 -0.1506 0.3442 0.046 Uiso 1 1 calc R U
C21 C 0.6672(2) -0.0500(2) 0.37251(19) 0.0359(7) Uani 1 1 d . .
H21 H 0.7104 0.0271 0.4044 0.043 Uiso 1 1 calc R U
C22 C 0.5296(2) -0.0870(2) 0.34995(18) 0.0278(6) Uani 1 1 d . .
C23 C 0.4317(2) -0.0093(2) 0.36612(18) 0.0308(6) Uani 1 1 d . .
H23 H 0.4535 0.0738 0.3787 0.037 Uiso 1 1 calc R U
C24 C 0.1125(2) -0.0016(2) 0.38212(18) 0.0297(6) Uani 1 1 d . .
C25 C 0.0176(2) 0.0901(2) 0.3806(2) 0.0322(6) Uani 1 1 d . .
H25A H -0.0604 0.0595 0.3247 0.039 Uiso 1 1 calc R U
H25B H -0.0089 0.1010 0.4423 0.039 Uiso 1 1 calc R U
C26 C -0.0091(2) 0.2921(2) 0.37081(17) 0.0289(6) Uani 1 1 d . .
C27 C 0.0499(3) 0.4086(2) 0.37031(17) 0.0303(6) Uani 1 1 d . .
C28 C 0.2283(3) 0.5333(2) 0.36921(19) 0.0384(7) Uani 1 1 d . .
H28 H 0.3152 0.5442 0.3673 0.046 Uiso 1 1 calc R U
C29 C 0.1614(3) 0.6343(2) 0.37283(19) 0.0418(7) Uani 1 1 d . .
H29 H 0.2029 0.7097 0.3744 0.050 Uiso 1 1 calc R U
C30 C 0.0348(3) 0.6188(2) 0.37396(18) 0.0403(7) Uani 1 1 d . .
H30 H -0.0123 0.6842 0.3756 0.048 Uiso 1 1 calc R U
C31 C -0.0268(3) 0.5046(2) 0.37272(17) 0.0341(6) Uani 1 1 d . .
C32 C -0.1587(3) 0.4836(3) 0.37409(19) 0.0424(7) Uani 1 1 d . .
H32 H -0.2088 0.5468 0.3762 0.051 Uiso 1 1 calc R U
C33 C -0.2126(3) 0.3713(3) 0.3724(2) 0.0430(7) Uani 1 1 d . .
H33 H -0.3001 0.3579 0.3721 0.052 Uiso 1 1 calc R U
C34 C -0.1376(3) 0.2747(2) 0.37103(19) 0.0364(7) Uani 1 1 d . .
H34 H -0.1759 0.1985 0.3703 0.044 Uiso 1 1 calc R U
C35 C 0.4402(4) 0.3157(3) 0.4704(3) 0.0824(12) Uani 1 1 d . .
H35A H 0.4774 0.3964 0.4746 0.124 Uiso 1 1 calc R U
H35B H 0.5095 0.2675 0.4864 0.124 Uiso 1 1 calc R U
H35C H 0.3886 0.3166 0.5173 0.124 Uiso 1 1 calc R U
C36 C 0.4277(3) 0.4036(3) 0.1822(3) 0.0784(12) Uani 1 1 d . .
H36A H 0.4453 0.4744 0.1581 0.118 Uiso 1 1 calc R U
H36B H 0.4976 0.3554 0.1812 0.118 Uiso 1 1 calc R U
H36C H 0.4213 0.4267 0.2498 0.118 Uiso 1 1 calc R U
Fe1 Fe 0.58884(3) -0.11162(3) 0.22074(3) 0.02914(12) Uani 1 1 d . .
N1 N 0.2658(2) 0.02369(17) 0.11888(15) 0.0295(5) Uani 1 1 d . .
N2 N 0.1829(2) 0.11050(19) 0.12988(15) 0.0284(5) Uani 1 1 d . .
N3 N 0.1392(2) 0.50319(17) 0.12429(14) 0.0278(5) Uani 1 1 d . .
N4 N 0.3164(2) -0.05276(18) 0.36336(15) 0.0303(5) Uani 1 1 d . .
N5 N 0.2305(2) 0.0320(2) 0.37159(15) 0.0288(5) Uani 1 1 d . .
N6 N 0.1771(2) 0.42362(18) 0.36830(15) 0.0335(5) Uani 1 1 d . .
O1 O 0.01160(17) -0.02909(15) 0.11543(14) 0.0412(5) Uani 1 1 d . .
O2 O 0.02654(15) 0.28408(13) 0.12197(12) 0.0276(4) Uani 1 1 d . .
O3 O 0.07640(18) -0.10011(16) 0.39380(16) 0.0475(5) Uani 1 1 d . .
O4 O 0.07199(16) 0.20359(14) 0.37098(13) 0.0327(4) Uani 1 1 d . .
O5 O 0.3610(2) 0.26745(18) 0.37371(16) 0.0479(5) Uani 1 1 d . .
O6 O 0.3121(2) 0.33860(19) 0.12178(19) 0.0601(6) Uani 1 1 d . .
H1N H 0.250(2) 0.102(2) 0.3668(16) 0.021(7) Uiso 1 1 d . .
H2N H 0.212(3) 0.187(2) 0.1328(19) 0.043(8) Uiso 1 1 d . .
H2O H 0.296(3) 0.310(3) 0.365(2) 0.065(11) Uiso 1 1 d . .
H1O H 0.248(3) 0.386(3) 0.124(3) 0.082(12) Uiso 1 1 d . .

loop_
_atom_site_aniso_label
_atom_site_aniso_U_11
_atom_site_aniso_U_22
_atom_site_aniso_U_33
_atom_site_aniso_U_23
_atom_site_aniso_U_13
_atom_site_aniso_U_12
C1 0.0365(16) 0.0424(17) 0.0334(15) 0.0091(13) 0.0056(13) 0.0175(14)
C2 0.055(2) 0.059(2) 0.0380(17) 0.0126(15) 0.0159(15) 0.0360(18)
C3 0.0379(18) 0.080(2) 0.0520(19) 0.0363(18) 0.0245(16) 0.0301(18)
C4 0.0333(16) 0.0495(19) 0.0510(18) 0.0294(15) 0.0145(14) 0.0098(14)
C5 0.0295(15) 0.0361(16) 0.0333(14) 0.0160(13) 0.0109(12) 0.0116(13)
C6 0.0333(16) 0.0248(14) 0.0379(15) 0.0117(12) 0.0079(13) 0.0085(12)
C7 0.0296(15) 0.0199(14) 0.0282(14) 0.0061(11) 0.0068(11) 0.0057(12)
C8 0.0259(14) 0.0190(13) 0.0338(14) 0.0054(11) 0.0066(11) 0.0034(11)
C9 0.0314(14) 0.0205(13) 0.0238(13) 0.0052(10) 0.0088(11) 0.0125(12)
C10 0.0379(15) 0.0203(13) 0.0184(12) 0.0035(10) 0.0074(11) 0.0090(12)
C11 0.0415(17) 0.0299(16) 0.0331(15) 0.0082(12) 0.0053(13) -0.0015(13)
C12 0.068(2) 0.0203(15) 0.0387(16) 0.0082(12) 0.0159(15) 0.0025(15)
C13 0.076(2) 0.0229(15) 0.0374(16) 0.0109(12) 0.0214(16) 0.0211(15)
C14 0.0484(18) 0.0262(15) 0.0285(14) 0.0094(12) 0.0153(13) 0.0181(13)
C15 0.059(2) 0.0409(18) 0.0514(18) 0.0233(15) 0.0281(16) 0.0338(16)
C16 0.0370(17) 0.057(2) 0.0556(19) 0.0261(16) 0.0240(15) 0.0265(15)
C17 0.0328(15) 0.0337(16) 0.0392(15) 0.0138(13) 0.0127(12) 0.0112(13)
C18 0.0312(15) 0.0288(15) 0.0379(15) 0.0120(12) 0.0108(12) 0.0066(12)
C19 0.0415(17) 0.0310(16) 0.0453(16) 0.0169(13) 0.0136(14) 0.0173(14)
C20 0.0252(15) 0.0530(19) 0.0445(17) 0.0238(15) 0.0093(13) 0.0143(14)
C21 0.0313(15) 0.0359(16) 0.0396(16) 0.0125(13) 0.0062(13) 0.0018(13)
C22 0.0276(14) 0.0261(14) 0.0325(14) 0.0104(12) 0.0090(12) 0.0084(12)
C23 0.0349(16) 0.0246(14) 0.0341(15) 0.0072(12) 0.0110(12) 0.0048(12)
C24 0.0331(15) 0.0235(15) 0.0361(15) 0.0071(12) 0.0147(12) 0.0071(12)
C25 0.0326(15) 0.0257(14) 0.0439(16) 0.0121(12) 0.0165(13) 0.0058(12)
C26 0.0380(16) 0.0232(14) 0.0278(14) 0.0062(11) 0.0109(12) 0.0113(12)
C27 0.0418(17) 0.0274(15) 0.0221(13) 0.0049(11) 0.0086(12) 0.0100(13)
C28 0.0480(18) 0.0285(16) 0.0367(16) 0.0067(13) 0.0098(14) 0.0015(14)
C29 0.066(2) 0.0225(15) 0.0346(16) 0.0081(12) 0.0097(15) 0.0039(15)
C30 0.064(2) 0.0255(15) 0.0311(15) 0.0061(12) 0.0101(15) 0.0182(15)
C31 0.0531(18) 0.0263(15) 0.0238(14) 0.0061(11) 0.0091(13) 0.0157(14)
C32 0.055(2) 0.0404(18) 0.0372(16) 0.0121(14) 0.0141(14) 0.0243(15)
C33 0.0384(17) 0.052(2) 0.0448(17) 0.0156(15) 0.0152(14) 0.0189(15)
C34 0.0387(16) 0.0337(16) 0.0415(16) 0.0108(13) 0.0156(13) 0.0107(13)
C35 0.088(3) 0.062(2) 0.073(3) 0.000(2) -0.011(2) 0.025(2)
C36 0.044(2) 0.069(3) 0.130(3) 0.024(2) 0.036(2) 0.009(2)
Fe1 0.0257(2) 0.0329(2) 0.0338(2) 0.01321(17) 0.01011(16) 0.01277(16)
N1 0.0274(12) 0.0247(12) 0.0382(12) 0.0091(10) 0.0082(10) 0.0116(10)
N2 0.0264(12) 0.0166(12) 0.0435(13) 0.0087(10) 0.0088(10) 0.0090(10)
N3 0.0317(12) 0.0211(11) 0.0276(11) 0.0036(9) 0.0048(10) 0.0011(10)
N4 0.0330(13) 0.0247(12) 0.0381(12) 0.0091(10) 0.0150(10) 0.0103(10)
N5 0.0334(13) 0.0173(12) 0.0409(13) 0.0094(10) 0.0160(10) 0.0081(10)
N6 0.0429(14) 0.0248(12) 0.0329(12) 0.0071(10) 0.0102(11) 0.0047(11)
O1 0.0375(11) 0.0201(10) 0.0713(14) 0.0167(9) 0.0184(10) 0.0070(9)
O2 0.0252(9) 0.0157(9) 0.0411(10) 0.0052(8) 0.0079(8) 0.0060(7)
O3 0.0438(12) 0.0240(11) 0.0890(15) 0.0242(10) 0.0332(11) 0.0093(9)
O4 0.0332(10) 0.0193(9) 0.0509(11) 0.0117(8) 0.0168(9) 0.0080(8)
O5 0.0499(13) 0.0355(12) 0.0577(14) 0.0104(10) 0.0120(11) 0.0116(11)
O6 0.0469(14) 0.0355(13) 0.1033(19) 0.0188(12) 0.0252(13) 0.0142(12)

loop_
_atom_type_symbol
_atom_type_description
_atom_type_scat_dispersion_real
_atom_type_scat_dispersion_imag
_atom_type_scat_source
C C 0.0033 0.0016 'International Tables Vol C Tables 4.2.6.8 and 6.1.1.4'
H H 0.0000 0.0000 'International Tables Vol C Tables 4.2.6.8 and 6.1.1.4'
N N 0.0061 0.0033 'International Tables Vol C Tables 4.2.6.8 and 6.1.1.4'
O O 0.0106 0.0060 'International Tables Vol C Tables 4.2.6.8 and 6.1.1.4'
Fe Fe 0.3463 0.8444 'International Tables Vol C Tables 4.2.6.8 and 6.1.1.4'

loop_
_geom_angle_atom_site_label_1
_geom_angle_atom_site_label_2
_geom_angle_atom_site_label_3
_geom_angle
C2 C1 C5 107.9(3)
C2 C1 Fe1 69.95(15)
C5 C1 Fe1 70.63(14)
C2 C1 H1 126.0
C5 C1 H1 126.0
Fe1 C1 H1 125.0
C3 C2 C1 108.7(3)
C3 C2 Fe1 70.26(16)
C1 C2 Fe1 69.58(15)
C3 C2 H2 125.6
C1 C2 H2 125.6
Fe1 C2 H2 126.1
C4 C3 C2 107.5(3)
C4 C3 Fe1 69.79(15)
C2 C3 Fe1 69.67(16)
C4 C3 H3 126.2
C2 C3 H3 126.2
Fe1 C3 H3 125.9
C3 C4 C5 109.1(3)
C3 C4 Fe1 70.30(15)
C5 C4 Fe1 70.32(14)
C3 C4 H4 125.4
C5 C4 H4 125.4
Fe1 C4 H4 125.5
C1 C5 C4 106.7(2)
C1 C5 C6 127.3(2)
C4 C5 C6 125.9(2)
C1 C5 Fe1 68.96(14)
C4 C5 Fe1 69.11(14)
C6 C5 Fe1 128.91(17)
N1 C6 C5 121.2(2)
N1 C6 H6 119.4
C5 C6 H6 119.4
O1 C7 N2 124.5(2)
O1 C7 C8 117.8(2)
N2 C7 C8 117.7(2)
O2 C8 C7 112.94(19)
O2 C8 H8A 109.0
C7 C8 H8A 109.0
O2 C8 H8B 109.0
C7 C8 H8B 109.0
H8A C8 H8B 107.8
C17 C9 O2 124.8(2)
C17 C9 C10 119.7(2)
O2 C9 C10 115.5(2)
N3 C10 C14 122.0(2)
N3 C10 C9 119.0(2)
C14 C10 C9 119.0(2)
N3 C11 C12 124.8(3)
N3 C11 H11 117.6
C12 C11 H11 117.6
C13 C12 C11 118.2(3)
C13 C12 H12 120.9
C11 C12 H12 120.9
C12 C13 C14 120.4(3)
C12 C13 H13 119.8
C14 C13 H13 119.8
C15 C14 C13 123.0(2)
C15 C14 C10 119.5(2)
C13 C14 C10 117.5(3)
C16 C15 C14 120.3(2)
C16 C15 H15 119.9
C14 C15 H15 119.9
C15 C16 C17 121.2(3)
C15 C16 H16 119.4
C17 C16 H16 119.4
C9 C17 C16 120.3(2)
C9 C17 H17 119.9
C16 C17 H17 119.9
C19 C18 C22 108.0(2)
C19 C18 Fe1 69.69(14)
C22 C18 Fe1 69.97(14)
C19 C18 H18 126.0
C22 C18 H18 126.0
Fe1 C18 H18 125.9
C20 C19 C18 108.5(2)
C20 C19 Fe1 70.27(14)
C18 C19 Fe1 69.79(13)
C20 C19 H19 125.7
C18 C19 H19 125.7
Fe1 C19 H19 125.8
C19 C20 C21 108.0(2)
C19 C20 Fe1 69.60(14)
C21 C20 Fe1 69.48(14)
C19 C20 H20 126.0
C21 C20 H20 126.0
Fe1 C20 H20 126.5
C20 C21 C22 108.4(2)
C20 C21 Fe1 70.20(15)
C22 C21 Fe1 69.99(14)
C20 C21 H21 125.8
C22 C21 H21 125.8
Fe1 C21 H21 125.6
C18 C22 C21 107.1(2)
C18 C22 C23 126.8(2)
C21 C22 C23 125.9(2)
C18 C22 Fe1 69.40(14)
C21 C22 Fe1 69.27(14)
C23 C22 Fe1 122.12(16)
N4 C23 C22 121.2(2)
N4 C23 H23 119.4
C22 C23 H23 119.4
O3 C24 N5 124.9(2)
O3 C24 C25 117.5(2)
N5 C24 C25 117.5(2)
O4 C25 C24 112.8(2)
O4 C25 H25A 109.0
C24 C25 H25A 109.0
O4 C25 H25B 109.0
C24 C25 H25B 109.0
H25A C25 H25B 107.8
C34 C26 O4 124.6(2)
C34 C26 C27 120.0(2)
O4 C26 C27 115.4(2)
N6 C27 C31 122.5(2)
N6 C27 C26 119.1(2)
C31 C27 C26 118.4(2)
N6 C28 C29 124.8(3)
N6 C28 H28 117.6
C29 C28 H28 117.6
C30 C29 C28 117.9(3)
C30 C29 H29 121.1
C28 C29 H29 121.1
C29 C30 C31 120.6(3)
C29 C30 H30 119.7
C31 C30 H30 119.7
C30 C31 C32 122.9(3)
C30 C31 C27 117.1(3)
C32 C31 C27 120.0(2)
C33 C32 C31 120.1(3)
C33 C32 H32 120.0
C31 C32 H32 120.0
C32 C33 C34 120.8(3)
C32 C33 H33 119.6
C34 C33 H33 119.6
C26 C34 C33 120.6(3)
C26 C34 H34 119.7
C33 C34 H34 119.7
O5 C35 H35A 109.5
O5 C35 H35B 109.5
H35A C35 H35B 109.5
O5 C35 H35C 109.5
H35A C35 H35C 109.5
H35B C35 H35C 109.5
O6 C36 H36A 109.5
O6 C36 H36B 109.5
H36A C36 H36B 109.5
O6 C36 H36C 109.5
H36A C36 H36C 109.5
H36B C36 H36C 109.5
C21 Fe1 C19 67.78(11)
C21 Fe1 C18 68.17(10)
C19 Fe1 C18 40.52(10)
C21 Fe1 C1 159.82(10)
C19 Fe1 C1 122.23(11)
C18 Fe1 C1 107.09(11)
C21 Fe1 C2 158.77(11)
C19 Fe1 C2 107.09(12)
C18 Fe1 C2 122.25(12)
C1 Fe1 C2 40.47(10)
C21 Fe1 C4 109.64(11)
C19 Fe1 C4 158.47(11)
C18 Fe1 C4 160.29(10)
C1 Fe1 C4 67.81(11)
C2 Fe1 C4 67.10(12)
C21 Fe1 C22 40.74(9)
C19 Fe1 C22 68.18(10)
C18 Fe1 C22 40.62(9)
C1 Fe1 C22 122.96(10)
C2 Fe1 C22 158.56(12)
C4 Fe1 C22 124.85(11)
C21 Fe1 C20 40.32(10)
C19 Fe1 C20 40.13(10)
C18 Fe1 C20 67.95(10)
C1 Fe1 C20 157.98(11)
C2 Fe1 C20 122.57(11)
C4 Fe1 C20 123.97(11)
C22 Fe1 C20 68.19(10)
C21 Fe1 C3 123.82(12)
C19 Fe1 C3 122.32(11)
C18 Fe1 C3 157.82(12)
C1 Fe1 C3 68.02(12)
C2 Fe1 C3 40.07(12)
C4 Fe1 C3 39.91(11)
C22 Fe1 C3 160.17(12)
C20 Fe1 C3 107.99(11)
C21 Fe1 C5 124.52(11)
C19 Fe1 C5 158.66(10)
C18 Fe1 C5 123.27(10)
C1 Fe1 C5 40.41(10)
C2 Fe1 C5 67.72(11)
C4 Fe1 C5 40.57(9)
C22 Fe1 C5 108.62(10)
C20 Fe1 C5 160.17(11)
C3 Fe1 C5 67.97(10)
C6 N1 N2 115.0(2)
C7 N2 N1 118.4(2)
C7 N2 H2N 121.8(17)
N1 N2 H2N 118.9(17)
C11 N3 C10 117.1(2)
C23 N4 N5 114.5(2)
C24 N5 N4 119.4(2)
C24 N5 H1N 119.7(16)
N4 N5 H1N 120.8(16)
C28 N6 C27 117.1(2)
C9 O2 C8 115.68(17)
C26 O4 C25 115.70(18)
C35 O5 H2O 106(2)
C36 O6 H1O 108(2)

loop_
_geom_bond_atom_site_label_1
_geom_bond_atom_site_label_2
_geom_bond_distance
C1 C2 1.417(4)
C1 C5 1.421(4)
C1 Fe1 2.045(2)
C1 H1 0.9300
C2 C3 1.408(4)
C2 Fe1 2.050(3)
C2 H2 0.9300
C3 C4 1.402(4)
C3 Fe1 2.058(3)
C3 H3 0.9300
C4 C5 1.428(3)
C4 Fe1 2.051(2)
C4 H4 0.9300
C5 C6 1.447(3)
C5 Fe1 2.068(2)
C6 N1 1.272(3)
C6 H6 0.9300
C7 O1 1.218(3)
C7 N2 1.342(3)
C7 C8 1.500(3)
C8 O2 1.426(3)
C8 H8A 0.9700
C8 H8B 0.9700
C9 C17 1.360(3)
C9 O2 1.365(3)
C9 C10 1.433(3)
C10 N3 1.362(3)
C10 C14 1.412(3)
C11 N3 1.324(3)
C11 C12 1.394(4)
C11 H11 0.9300
C12 C13 1.343(4)
C12 H12 0.9300
C13 C14 1.409(4)
C13 H13 0.9300
C14 C15 1.402(4)
C15 C16 1.355(4)
C15 H15 0.9300
C16 C17 1.410(4)
C16 H16 0.9300
C17 H17 0.9300
C18 C19 1.416(3)
C18 C22 1.422(3)
C18 Fe1 2.045(2)
C18 H18 0.9300
C19 C20 1.405(4)
C19 Fe1 2.044(2)
C19 H19 0.9300
C20 C21 1.411(4)
C20 Fe1 2.052(2)
C20 H20 0.9300
C21 C22 1.426(3)
C21 Fe1 2.043(3)
C21 H21 0.9300
C22 C23 1.452(3)
C22 Fe1 2.053(2)
C23 N4 1.275(3)
C23 H23 0.9300
C24 O3 1.216(3)
C24 N5 1.337(3)
C24 C25 1.508(3)
C25 O4 1.423(3)
C25 H25A 0.9700
C25 H25B 0.9700
C26 C34 1.365(3)
C26 O4 1.378(3)
C26 C27 1.429(3)
C27 N6 1.359(3)
C27 C31 1.415(3)
C28 N6 1.323(3)
C28 C29 1.400(4)
C28 H28 0.9300
C29 C30 1.348(4)
C29 H29 0.9300
C30 C31 1.409(4)
C30 H30 0.9300
C31 C32 1.410(4)
C32 C33 1.357(4)
C32 H32 0.9300
C33 C34 1.410(4)
C33 H33 0.9300
C34 H34 0.9300
C35 O5 1.384(4)
C35 H35A 0.9600
C35 H35B 0.9600
C35 H35C 0.9600
C36 O6 1.364(4)
C36 H36A 0.9600
C36 H36B 0.9600
C36 H36C 0.9600
N1 N2 1.389(3)
N2 H2N 0.89(3)
N4 N5 1.389(3)
N5 H1N 0.83(2)
O5 H2O 0.87(3)
O6 H1O 0.90(4)

loop_
_geom_torsion_atom_site_label_1
_geom_torsion_atom_site_label_2
_geom_torsion_atom_site_label_3
_geom_torsion_atom_site_label_4
_geom_torsion
C5 C1 C2 C3 1.2(3)
Fe1 C1 C2 C3 -59.55(18)
C5 C1 C2 Fe1 60.72(17)
C1 C2 C3 C4 -0.6(3)
Fe1 C2 C3 C4 -59.77(18)
C1 C2 C3 Fe1 59.13(18)
C2 C3 C4 C5 -0.1(3)
Fe1 C3 C4 C5 -59.83(17)
C2 C3 C4 Fe1 59.69(18)
C2 C1 C5 C4 -1.2(3)
Fe1 C1 C5 C4 59.06(16)
C2 C1 C5 C6 176.1(2)
Fe1 C1 C5 C6 -123.6(2)
C2 C1 C5 Fe1 -60.29(17)
C3 C4 C5 C1 0.8(3)
Fe1 C4 C5 C1 -58.97(16)
C3 C4 C5 C6 -176.6(2)
Fe1 C4 C5 C6 123.6(2)
C3 C4 C5 Fe1 59.81(18)
C1 C5 C6 N1 1.8(4)
C4 C5 C6 N1 178.7(2)
Fe1 C5 C6 N1 -90.2(3)
O1 C7 C8 O2 178.6(2)
N2 C7 C8 O2 -1.6(3)
C17 C9 C10 N3 -177.6(2)
O2 C9 C10 N3 1.9(3)
C17 C9 C10 C14 2.2(3)
O2 C9 C10 C14 -178.3(2)
N3 C11 C12 C13 -1.6(4)
C11 C12 C13 C14 0.5(4)
C12 C13 C14 C15 -178.5(3)
C12 C13 C14 C10 1.2(4)
N3 C10 C14 C15 177.8(2)
C9 C10 C14 C15 -2.0(3)
N3 C10 C14 C13 -2.0(3)
C9 C10 C14 C13 178.3(2)
C13 C14 C15 C16 -179.8(3)
C10 C14 C15 C16 0.5(4)
C14 C15 C16 C17 0.9(4)
O2 C9 C17 C16 179.7(2)
C10 C9 C17 C16 -0.8(4)
C15 C16 C17 C9 -0.7(4)
C22 C18 C19 C20 0.1(3)
Fe1 C18 C19 C20 59.83(17)
C22 C18 C19 Fe1 -59.74(16)
C18 C19 C20 C21 -0.5(3)
Fe1 C19 C20 C21 59.07(17)
C18 C19 C20 Fe1 -59.53(16)
C19 C20 C21 C22 0.7(3)
Fe1 C20 C21 C22 59.80(16)
C19 C20 C21 Fe1 -59.14(17)
C19 C18 C22 C21 0.3(3)
Fe1 C18 C22 C21 -59.25(16)
C19 C18 C22 C23 174.9(2)
Fe1 C18 C22 C23 115.4(2)
C19 C18 C22 Fe1 59.56(16)
C20 C21 C22 C18 -0.6(3)
Fe1 C21 C22 C18 59.33(16)
C20 C21 C22 C23 -175.3(2)
Fe1 C21 C22 C23 -115.3(2)
C20 C21 C22 Fe1 -59.93(17)
C18 C22 C23 N4 21.0(4)
C21 C22 C23 N4 -165.4(2)
Fe1 C22 C23 N4 108.1(2)
O3 C24 C25 O4 177.4(2)
N5 C24 C25 O4 -2.0(3)
C34 C26 C27 N6 -178.8(2)
O4 C26 C27 N6 1.1(3)
C34 C26 C27 C31 1.6(3)
O4 C26 C27 C31 -178.4(2)
N6 C28 C29 C30 -1.0(4)
C28 C29 C30 C31 0.7(4)
C29 C30 C31 C32 179.8(2)
C29 C30 C31 C27 0.0(4)
N6 C27 C31 C30 -0.6(4)
C26 C27 C31 C30 178.9(2)
N6 C27 C31 C32 179.6(2)
C26 C27 C31 C32 -0.9(3)
C30 C31 C32 C33 179.7(2)
C27 C31 C32 C33 -0.5(4)
C31 C32 C33 C34 1.1(4)
O4 C26 C34 C33 179.0(2)
C27 C26 C34 C33 -1.0(4)
C32 C33 C34 C26 -0.4(4)
C5 C6 N1 N2 -173.7(2)
O1 C7 N2 N1 10.4(4)
C8 C7 N2 N1 -169.3(2)
C6 N1 N2 C7 -170.6(2)
C12 C11 N3 C10 0.9(4)
C14 C10 N3 C11 0.9(3)
C9 C10 N3 C11 -179.3(2)
C22 C23 N4 N5 -174.7(2)
O3 C24 N5 N4 6.6(4)
C25 C24 N5 N4 -174.1(2)
C23 N4 N5 C24 -171.8(2)
C29 C28 N6 C27 0.5(4)
C31 C27 N6 C28 0.3(3)
C26 C27 N6 C28 -179.2(2)
C17 C9 O2 C8 2.8(3)
C10 C9 O2 C8 -176.68(19)
C7 C8 O2 C9 -178.08(19)
C34 C26 O4 C25 -5.4(3)
C27 C26 O4 C25 174.6(2)
C24 C25 O4 C26 -178.9(2)
